data_4337824
loop_
_publ_author_name
'Patra, Sarat Chandra'
'Weyherm\"uller, Thomas'
'Ghosh, Prasanta'

_publ_section_title
;
 Ruthenium, Rhodium, Osmium, and Iridium Complexes of Osazones (Osazones =
 Bis-Arylhydrazones of Glyoxal): Radical versus Nonradical States.
;
_journal_issue 5
_journal_name_full 'Inorganic chemistry'
_journal_page_first 2427
_journal_page_last 2440
_journal_paper_doi 10.1021/ic4022432
_journal_volume 53
_journal_year 2014
_chemical_compound_source 'dichlormethane, hexane'
_chemical_formula_moiety 'C53 H45 Cl N4 O2 P2 Rh, P F6, C H2 Cl2'
_chemical_formula_sum 'C54 H47 Cl3 F6 N4 O2 P3 Rh'
_chemical_formula_weight 1200.13
_chemical_name_systematic
; 
 ? 
;
_space_group_IT_number 2
_symmetry_cell_setting triclinic
_symmetry_Int_Tables_number 2
_symmetry_space_group_name_Hall '-P 1'
_symmetry_space_group_name_H-M 'P -1'
_atom_sites_solution_hydrogens geom
_atom_sites_solution_primary direct
_atom_sites_solution_secondary difmap
_audit_block_code WGT-PG-500-2
_audit_creation_date 2011-02-14
_audit_creation_method SHELXL-97
_cell_angle_alpha 102.240(3)
_cell_angle_beta 100.287(3)
_cell_angle_gamma 113.189(2)
_cell_formula_units_Z 2
_cell_length_a 11.4399(15)
_cell_length_b 14.218(2)
_cell_length_c 18.786(4)
_cell_measurement_reflns_used 9672
_cell_measurement_temperature 100(2)
_cell_measurement_theta_max 33.5396
_cell_measurement_theta_min 2.3100
_cell_volume 2625.5(8)
_computing_cell_refinement 'SAINT software (Bruker AXS, 2004)'
_computing_data_collection 'APEX2 (Bruker AXS, 2008)'
_computing_data_reduction 'SAINT software (Bruker AXS, 2004)'
_computing_structure_refinement 'SHELXL-97 (Sheldrick, 1997)'
_computing_structure_solution 'SHELXS-97 (Sheldrick, 1990)'
_diffrn_ambient_temperature 100(2)
_diffrn_detector_area_resol_mean 66.67
_diffrn_measured_fraction_theta_full 0.998
_diffrn_measured_fraction_theta_max 0.998
_diffrn_measurement_device_type 'Bruker-AXS Kappa Mach3 APEX-II'
_diffrn_measurement_method 'CCD \f- and \w-scans'
_diffrn_radiation_monochromator 'Incoatec Helios mirrors'
_diffrn_radiation_source '0.2 x 2mm^2^ focus rotating anode'
_diffrn_radiation_type MoK\a
_diffrn_radiation_wavelength 0.71073
_diffrn_reflns_av_R_equivalents 0.0396
_diffrn_reflns_av_sigmaI/netI 0.0311
_diffrn_reflns_limit_h_max 17
_diffrn_reflns_limit_h_min -17
_diffrn_reflns_limit_k_max 21
_diffrn_reflns_limit_k_min -21
_diffrn_reflns_limit_l_max 28
_diffrn_reflns_limit_l_min -28
_diffrn_reflns_number 81756
_diffrn_reflns_theta_full 32.03
_diffrn_reflns_theta_max 32.03
_diffrn_reflns_theta_min 2.23
_exptl_absorpt_coefficient_mu 0.637
_exptl_absorpt_correction_T_max 0.93978
_exptl_absorpt_correction_T_min 0.90550
_exptl_absorpt_correction_type gaussian
_exptl_absorpt_process_details 'SADABS (Bruker AXS, 2008)'
_exptl_crystal_colour orange
_exptl_crystal_density_diffrn 1.518
_exptl_crystal_density_method 'not measured'
_exptl_crystal_description prism
_exptl_crystal_F_000 1220
_exptl_crystal_size_max 0.25
_exptl_crystal_size_mid 0.16
_exptl_crystal_size_min 0.15
_refine_diff_density_max 3.857
_refine_diff_density_min -0.962
_refine_diff_density_rms 0.111
_refine_ls_extinction_method none
_refine_ls_goodness_of_fit_ref 1.071
_refine_ls_hydrogen_treatment mixed
_refine_ls_matrix_type full
_refine_ls_number_parameters 662
_refine_ls_number_reflns 18257
_refine_ls_number_restraints 0
_refine_ls_restrained_S_all 1.071
_refine_ls_R_factor_all 0.0477
_refine_ls_R_factor_gt 0.0404
_refine_ls_shift/su_max 0.001
_refine_ls_shift/su_mean 0.000
_refine_ls_structure_factor_coef Fsqd
_refine_ls_weighting_details 'calc w=1/[\s^2^(Fo^2^)+(0.0572P)^2^+3.1798P] where P=(Fo^2^+2Fc^2^)/3'
_refine_ls_weighting_scheme calc
_refine_ls_wR_factor_gt 0.1081
_refine_ls_wR_factor_ref 0.1144
_reflns_number_gt 16071
_reflns_number_total 18257
_reflns_threshold_expression >2sigma(I)
_cod_data_source_file ic4022432_si_002.cif
_cod_data_source_block '[8]PF6.CH2Cl2'
_cod_depositor_comments
;
The following automatic conversions were performed:

'_symmetry_cell_setting' value 'Triclinic' changed to 'triclinic'
according to
/usr/data/users/saulius/crontab/automatic-downloads/current/ACS/lib/dictionaries/cif_core.dic
dictionary named 'cif_core.dic' version 2.4.2 from
2011-04-26.

'_exptl_absorpt_correction_type' value 'Gaussian'
changed to 'gaussian' according to
/usr/data/users/saulius/crontab/automatic-downloads/current/ACS/lib/dictionaries/cif_core.dic
dictionary named 'cif_core.dic' version 2.4.2 from 2011-04-26.

Automatic conversion script
Id: cif_fix_values 2281 2013-09-26 08:29:07Z andrius 
;
_cod_database_code 4337824

loop_
_symmetry_equiv_pos_as_xyz
'x, y, z'
'-x, -y, -z'

loop_
_atom_site_label
_atom_site_type_symbol
_atom_site_fract_x
_atom_site_fract_y
_atom_site_fract_z
_atom_site_U_iso_or_equiv
_atom_site_adp_type
_atom_site_occupancy
_atom_site_symmetry_multiplicity
_atom_site_calc_flag
_atom_site_refinement_flags
Rh1 Rh 0.027222(13) 0.368847(11) 0.276434(7) 0.01214(4) Uani 1 1 d .
Cl1 Cl -0.08435(4) 0.41520(4) 0.36314(2) 0.01737(8) Uani 1 1 d .
N1 N -0.02898(15) 0.21376(13) 0.27612(9) 0.0148(3) Uani 1 1 d .
C2 C 0.01645(18) 0.16244(15) 0.23060(10) 0.0163(3) Uani 1 1 d .
H2 H -0.0037 0.0891 0.2244 0.020 Uiso 1 1 calc R
C3 C 0.09889(18) 0.22332(15) 0.19025(10) 0.0157(3) Uani 1 1 d .
N4 N 0.11499(15) 0.32303(13) 0.20611(8) 0.0144(3) Uani 1 1 d .
N5 N 0.19007(16) 0.39430(13) 0.17512(9) 0.0162(3) Uani 1 1 d .
C6 C 0.18803(17) 0.48828(15) 0.20091(10) 0.0156(3) Uani 1 1 d .
C7 C 0.26113(18) 0.57587(16) 0.17179(10) 0.0172(3) Uani 1 1 d .
C8 C 0.2554(2) 0.67359(17) 0.19174(12) 0.0216(3) Uani 1 1 d .
H8 H 0.2060 0.6850 0.2254 0.026 Uiso 1 1 calc R
C9 C 0.3222(2) 0.75480(18) 0.16249(13) 0.0262(4) Uani 1 1 d .
H9 H 0.3177 0.8213 0.1760 0.031 Uiso 1 1 calc R
C10 C 0.3954(2) 0.7386(2) 0.11356(13) 0.0288(4) Uani 1 1 d .
H10 H 0.4417 0.7943 0.0941 0.035 Uiso 1 1 calc R
C11 C 0.4005(3) 0.6410(2) 0.09330(16) 0.0366(6) Uani 1 1 d .
H11 H 0.4502 0.6299 0.0597 0.044 Uiso 1 1 calc R
C12 C 0.3334(3) 0.5592(2) 0.12184(15) 0.0316(5) Uani 1 1 d .
H12 H 0.3367 0.4923 0.1074 0.038 Uiso 1 1 calc R
O13 O 0.12345(13) 0.50776(11) 0.24825(8) 0.0157(2) Uani 1 1 d .
N14 N -0.10391(16) 0.16125(13) 0.31775(9) 0.0164(3) Uani 1 1 d .
H14 H -0.107(3) 0.203(2) 0.3555(16) 0.020 Uiso 1 1 d .
C15 C -0.20409(19) 0.05500(15) 0.28664(11) 0.0181(3) Uani 1 1 d .
C16 C -0.26842(19) 0.01461(15) 0.34322(11) 0.0186(3) Uani 1 1 d .
C17 C -0.4027(2) -0.05949(19) 0.31825(13) 0.0273(4) Uani 1 1 d .
H17 H -0.4514 -0.0830 0.2661 0.033 Uiso 1 1 calc R
C18 C -0.4647(2) -0.0988(2) 0.37021(15) 0.0329(5) Uani 1 1 d .
H18 H -0.5565 -0.1481 0.3537 0.039 Uiso 1 1 calc R
C19 C -0.3923(3) -0.0658(2) 0.44646(14) 0.0294(4) Uani 1 1 d .
H19 H -0.4351 -0.0927 0.4818 0.035 Uiso 1 1 calc R
C20 C -0.2578(2) 0.00631(17) 0.47109(12) 0.0240(4) Uani 1 1 d .
H20 H -0.2084 0.0274 0.5229 0.029 Uiso 1 1 calc R
C21 C -0.1957(2) 0.04744(16) 0.41977(11) 0.0203(3) Uani 1 1 d .
H21 H -0.1043 0.0977 0.4366 0.024 Uiso 1 1 calc R
O22 O -0.23271(16) 0.00291(13) 0.22022(9) 0.0249(3) Uani 1 1 d .
C23 C 0.1623(2) 0.17984(17) 0.13789(11) 0.0199(3) Uani 1 1 d .
H23A H 0.1183 0.1704 0.0853 0.030 Uiso 1 1 calc R
H23B H 0.1536 0.1102 0.1426 0.030 Uiso 1 1 calc R
H23C H 0.2567 0.2304 0.1514 0.030 Uiso 1 1 calc R
P30 P 0.21346(4) 0.43633(4) 0.38597(2) 0.01332(8) Uani 1 1 d .
C31 C 0.36015(18) 0.44593(16) 0.35698(10) 0.0172(3) Uani 1 1 d .
C32 C 0.3696(2) 0.35307(18) 0.32059(11) 0.0206(3) Uani 1 1 d .
H32 H 0.3036 0.2839 0.3161 0.025 Uiso 1 1 calc R
C33 C 0.4757(2) 0.3622(2) 0.29105(12) 0.0276(4) Uani 1 1 d .
H33 H 0.4820 0.2993 0.2669 0.033 Uiso 1 1 calc R
C34 C 0.5719(2) 0.4627(2) 0.29675(14) 0.0341(5) Uani 1 1 d .
H34 H 0.6443 0.4685 0.2769 0.041 Uiso 1 1 calc R
C35 C 0.5626(2) 0.5552(2) 0.33149(15) 0.0338(5) Uani 1 1 d .
H35 H 0.6281 0.6240 0.3347 0.041 Uiso 1 1 calc R
C36 C 0.4571(2) 0.54705(18) 0.36160(12) 0.0241(4) Uani 1 1 d .
H36 H 0.4511 0.6103 0.3853 0.029 Uiso 1 1 calc R
C37 C 0.18534(18) 0.35762(15) 0.45181(10) 0.0158(3) Uani 1 1 d .
C38 C 0.2249(2) 0.27630(18) 0.45225(12) 0.0247(4) Uani 1 1 d .
H38 H 0.2729 0.2618 0.4185 0.030 Uiso 1 1 calc R
C39 C 0.1942(3) 0.2166(2) 0.50198(14) 0.0306(5) Uani 1 1 d .
H39 H 0.2208 0.1611 0.5016 0.037 Uiso 1 1 calc R
C40 C 0.1252(2) 0.23698(19) 0.55199(12) 0.0265(4) Uani 1 1 d .
H40 H 0.1043 0.1956 0.5856 0.032 Uiso 1 1 calc R
C41 C 0.0866(2) 0.31869(19) 0.55259(12) 0.0239(4) Uani 1 1 d .
H41 H 0.0402 0.3336 0.5872 0.029 Uiso 1 1 calc R
C42 C 0.1157(2) 0.37836(17) 0.50274(11) 0.0199(3) Uani 1 1 d .
H42 H 0.0883 0.4334 0.5031 0.024 Uiso 1 1 calc R
C43 C 0.26244(18) 0.57308(15) 0.44494(10) 0.0152(3) Uani 1 1 d .
C44 C 0.21805(19) 0.64107(15) 0.41819(11) 0.0184(3) Uani 1 1 d .
H44 H 0.1553 0.6148 0.3695 0.022 Uiso 1 1 calc R
C45 C 0.2660(2) 0.74795(16) 0.46311(12) 0.0213(3) Uani 1 1 d .
H45 H 0.2353 0.7940 0.4449 0.026 Uiso 1 1 calc R
C46 C 0.3585(2) 0.78686(16) 0.53431(11) 0.0207(3) Uani 1 1 d .
H46 H 0.3907 0.8594 0.5649 0.025 Uiso 1 1 calc R
C47 C 0.4036(2) 0.71937(17) 0.56071(11) 0.0236(4) Uani 1 1 d .
H47 H 0.4676 0.7463 0.6091 0.028 Uiso 1 1 calc R
C48 C 0.3558(2) 0.61252(16) 0.51674(11) 0.0212(3) Uani 1 1 d .
H48 H 0.3864 0.5666 0.5353 0.025 Uiso 1 1 calc R
P50 P -0.16394(4) 0.32548(4) 0.17435(3) 0.01428(8) Uani 1 1 d .
C51 C -0.20468(19) 0.43821(16) 0.17515(11) 0.0182(3) Uani 1 1 d .
C52 C -0.12425(19) 0.54117(16) 0.22638(12) 0.0207(3) Uani 1 1 d .
H52 H -0.0460 0.5543 0.2629 0.025 Uiso 1 1 calc R
C53 C -0.1578(2) 0.62538(17) 0.22449(13) 0.0246(4) Uani 1 1 d .
H53 H -0.1019 0.6955 0.2592 0.030 Uiso 1 1 calc R
C54 C -0.2732(3) 0.6061(2) 0.17155(14) 0.0301(5) Uani 1 1 d .
H54 H -0.2969 0.6629 0.1706 0.036 Uiso 1 1 calc R
C55 C -0.3536(3) 0.5041(2) 0.12021(16) 0.0400(6) Uani 1 1 d .
H55 H -0.4318 0.4913 0.0838 0.048 Uiso 1 1 calc R
C56 C -0.3203(3) 0.4200(2) 0.12160(14) 0.0324(5) Uani 1 1 d .
H56 H -0.3759 0.3503 0.0862 0.039 Uiso 1 1 calc R
C57 C -0.32210(18) 0.21315(15) 0.16469(11) 0.0170(3) Uani 1 1 d .
C58 C -0.4134(2) 0.14953(17) 0.09257(11) 0.0216(4) Uani 1 1 d .
H58 H -0.3905 0.1613 0.0479 0.026 Uiso 1 1 calc R
C59 C -0.5376(2) 0.06920(18) 0.08649(13) 0.0257(4) Uani 1 1 d .
H59 H -0.5993 0.0267 0.0377 0.031 Uiso 1 1 calc R
C60 C -0.5717(2) 0.05088(17) 0.15152(13) 0.0241(4) Uani 1 1 d .
H60 H -0.6563 -0.0041 0.1470 0.029 Uiso 1 1 calc R
C61 C -0.4816(2) 0.11318(17) 0.22306(12) 0.0213(3) Uani 1 1 d .
H61 H -0.5047 0.1003 0.2674 0.026 Uiso 1 1 calc R
C62 C -0.35710(19) 0.19470(16) 0.22996(11) 0.0189(3) Uani 1 1 d .
H62 H -0.2963 0.2376 0.2790 0.023 Uiso 1 1 calc R
C63 C -0.12991(19) 0.29263(16) 0.08392(10) 0.0184(3) Uani 1 1 d .
C64 C -0.0756(3) 0.3730(2) 0.05109(13) 0.0287(4) Uani 1 1 d .
H64 H -0.0665 0.4432 0.0727 0.034 Uiso 1 1 calc R
C65 C -0.0347(3) 0.3503(3) -0.01343(15) 0.0383(6) Uani 1 1 d .
H65 H 0.0037 0.4056 -0.0350 0.046 Uiso 1 1 calc R
C66 C -0.0498(3) 0.2479(3) -0.04622(13) 0.0344(5) Uani 1 1 d .
H66 H -0.0231 0.2328 -0.0907 0.041 Uiso 1 1 calc R
C67 C -0.1039(2) 0.1672(2) -0.01415(12) 0.0275(4) Uani 1 1 d .
H67 H -0.1146 0.0968 -0.0368 0.033 Uiso 1 1 calc R
C68 C -0.1426(2) 0.18943(17) 0.05132(11) 0.0212(3) Uani 1 1 d .
H68 H -0.1776 0.1346 0.0739 0.025 Uiso 1 1 calc R
P70 P 0.16411(6) -0.02966(5) 0.29663(3) 0.02528(11) Uani 1 1 d .
F71 F 0.0404(3) -0.0911(2) 0.22266(12) 0.0738(7) Uani 1 1 d .
F72 F 0.1124(2) -0.12659(16) 0.33070(12) 0.0532(5) Uani 1 1 d .
F73 F 0.2510(3) -0.0742(2) 0.25793(18) 0.0787(8) Uani 1 1 d .
F74 F 0.2172(2) 0.07128(18) 0.26414(13) 0.0529(5) Uani 1 1 d .
F75 F 0.0799(3) 0.0209(2) 0.33536(16) 0.0748(8) Uani 1 1 d .
F76 F 0.2873(2) 0.0375(2) 0.37135(12) 0.0690(7) Uani 1 1 d .
C80 C 0.2278(3) 0.1689(2) -0.08648(13) 0.0310(5) Uani 1 1 d .
H80A H 0.2881 0.1540 -0.1138 0.037 Uiso 1 1 calc R
H80B H 0.1647 0.1820 -0.1216 0.037 Uiso 1 1 calc R
Cl81 Cl 0.32147(7) 0.28466(6) -0.00610(4) 0.04587(18) Uani 1 1 d .
Cl82 Cl 0.13879(7) 0.05595(5) -0.05927(3) 0.03548(13) Uani 1 1 d .

loop_
_atom_site_aniso_label
_atom_site_aniso_U_11
_atom_site_aniso_U_22
_atom_site_aniso_U_33
_atom_site_aniso_U_23
_atom_site_aniso_U_13
_atom_site_aniso_U_12
Rh1 0.01065(6) 0.01160(6) 0.01272(6) 0.00187(4) 0.00296(4) 0.00474(5)
Cl1 0.01410(17) 0.01850(19) 0.01663(17) 0.00030(14) 0.00487(14) 0.00697(15)
N1 0.0143(6) 0.0138(7) 0.0152(6) 0.0029(5) 0.0048(5) 0.0058(5)
C2 0.0174(7) 0.0138(7) 0.0175(7) 0.0029(6) 0.0060(6) 0.0075(6)
C3 0.0155(7) 0.0167(8) 0.0147(7) 0.0033(6) 0.0045(6) 0.0079(6)
N4 0.0138(6) 0.0149(7) 0.0136(6) 0.0027(5) 0.0034(5) 0.0066(5)
N5 0.0157(6) 0.0163(7) 0.0174(6) 0.0060(5) 0.0069(5) 0.0069(6)
C6 0.0136(7) 0.0172(8) 0.0155(7) 0.0047(6) 0.0041(6) 0.0067(6)
C7 0.0160(7) 0.0174(8) 0.0175(7) 0.0061(6) 0.0053(6) 0.0063(6)
C8 0.0201(8) 0.0181(9) 0.0246(9) 0.0061(7) 0.0066(7) 0.0069(7)
C9 0.0251(10) 0.0197(9) 0.0306(10) 0.0103(8) 0.0066(8) 0.0064(8)
C10 0.0276(10) 0.0269(11) 0.0285(10) 0.0144(9) 0.0091(8) 0.0056(9)
C11 0.0447(14) 0.0329(13) 0.0405(13) 0.0178(11) 0.0304(12) 0.0148(11)
C12 0.0406(13) 0.0271(11) 0.0393(12) 0.0166(10) 0.0284(11) 0.0169(10)
O13 0.0153(5) 0.0144(6) 0.0173(6) 0.0036(5) 0.0064(5) 0.0067(5)
N14 0.0178(7) 0.0129(7) 0.0160(6) 0.0026(5) 0.0068(5) 0.0046(6)
C15 0.0171(8) 0.0148(8) 0.0194(8) 0.0029(6) 0.0057(6) 0.0054(6)
C16 0.0193(8) 0.0136(8) 0.0202(8) 0.0036(6) 0.0072(6) 0.0050(7)
C17 0.0223(9) 0.0236(10) 0.0245(9) 0.0045(8) 0.0058(8) 0.0010(8)
C18 0.0249(10) 0.0295(12) 0.0371(12) 0.0121(10) 0.0129(9) 0.0027(9)
C19 0.0354(12) 0.0269(11) 0.0336(11) 0.0158(9) 0.0200(10) 0.0141(9)
C20 0.0340(11) 0.0193(9) 0.0240(9) 0.0100(7) 0.0115(8) 0.0140(8)
C21 0.0216(8) 0.0167(8) 0.0219(8) 0.0058(7) 0.0058(7) 0.0082(7)
O22 0.0234(7) 0.0205(7) 0.0207(7) -0.0010(5) 0.0073(5) 0.0035(6)
C23 0.0230(8) 0.0197(9) 0.0202(8) 0.0035(7) 0.0100(7) 0.0126(7)
P30 0.01208(18) 0.01301(19) 0.01353(18) 0.00169(15) 0.00239(14) 0.00615(15)
C31 0.0127(7) 0.0207(9) 0.0157(7) 0.0017(6) 0.0016(6) 0.0082(6)
C32 0.0199(8) 0.0268(10) 0.0183(8) 0.0047(7) 0.0047(6) 0.0151(8)
C33 0.0273(10) 0.0436(13) 0.0224(9) 0.0087(9) 0.0091(8) 0.0261(10)
C34 0.0213(10) 0.0521(16) 0.0325(11) 0.0109(11) 0.0136(9) 0.0189(10)
C35 0.0193(9) 0.0373(13) 0.0367(12) 0.0063(10) 0.0128(9) 0.0056(9)
C36 0.0164(8) 0.0246(10) 0.0260(9) 0.0033(8) 0.0067(7) 0.0062(7)
C37 0.0162(7) 0.0143(8) 0.0150(7) 0.0026(6) 0.0023(6) 0.0071(6)
C38 0.0351(11) 0.0244(10) 0.0236(9) 0.0088(8) 0.0104(8) 0.0208(9)
C39 0.0460(14) 0.0261(11) 0.0288(10) 0.0127(9) 0.0110(10) 0.0230(11)
C40 0.0317(11) 0.0220(10) 0.0212(9) 0.0089(8) 0.0041(8) 0.0080(8)
C41 0.0217(9) 0.0277(10) 0.0209(8) 0.0086(8) 0.0064(7) 0.0092(8)
C42 0.0205(8) 0.0232(9) 0.0187(8) 0.0068(7) 0.0062(6) 0.0119(7)
C43 0.0147(7) 0.0131(7) 0.0157(7) 0.0016(6) 0.0033(6) 0.0060(6)
C44 0.0172(8) 0.0147(8) 0.0199(8) 0.0012(6) 0.0010(6) 0.0078(7)
C45 0.0218(9) 0.0159(8) 0.0233(8) 0.0025(7) 0.0026(7) 0.0092(7)
C46 0.0215(8) 0.0146(8) 0.0201(8) -0.0002(6) 0.0037(7) 0.0063(7)
C47 0.0273(10) 0.0166(9) 0.0177(8) -0.0015(7) -0.0018(7) 0.0080(8)
C48 0.0241(9) 0.0156(8) 0.0179(8) 0.0006(6) -0.0010(7) 0.0086(7)
P50 0.01243(18) 0.01286(19) 0.01465(18) 0.00206(15) 0.00190(15) 0.00485(16)
C51 0.0180(8) 0.0160(8) 0.0191(8) 0.0036(6) 0.0028(6) 0.0082(7)
C52 0.0161(8) 0.0166(8) 0.0254(9) 0.0015(7) 0.0026(7) 0.0074(7)
C53 0.0238(9) 0.0165(9) 0.0300(10) 0.0029(7) 0.0051(8) 0.0091(8)
C54 0.0367(12) 0.0225(10) 0.0317(11) 0.0071(9) 0.0021(9) 0.0180(9)
C55 0.0441(14) 0.0276(12) 0.0386(13) 0.0017(10) -0.0131(11) 0.0218(11)
C56 0.0337(12) 0.0216(10) 0.0307(11) -0.0018(8) -0.0114(9) 0.0152(9)
C57 0.0128(7) 0.0144(8) 0.0204(8) 0.0024(6) 0.0021(6) 0.0053(6)
C58 0.0169(8) 0.0202(9) 0.0201(8) 0.0015(7) 0.0019(6) 0.0050(7)
C59 0.0168(8) 0.0228(10) 0.0249(9) 0.0009(8) 0.0002(7) 0.0024(7)
C60 0.0163(8) 0.0173(9) 0.0309(10) 0.0034(8) 0.0042(7) 0.0031(7)
C61 0.0166(8) 0.0196(9) 0.0252(9) 0.0058(7) 0.0057(7) 0.0064(7)
C62 0.0151(7) 0.0175(8) 0.0206(8) 0.0031(7) 0.0031(6) 0.0062(7)
C63 0.0155(7) 0.0200(9) 0.0146(7) 0.0023(6) 0.0014(6) 0.0060(7)
C64 0.0384(12) 0.0254(10) 0.0214(9) 0.0086(8) 0.0109(8) 0.0118(9)
C65 0.0483(15) 0.0441(15) 0.0265(11) 0.0169(11) 0.0188(11) 0.0183(13)
C66 0.0337(12) 0.0530(16) 0.0189(9) 0.0082(10) 0.0104(8) 0.0222(12)
C67 0.0239(9) 0.0369(12) 0.0187(8) -0.0007(8) 0.0020(7) 0.0173(9)
C68 0.0189(8) 0.0223(9) 0.0192(8) 0.0011(7) 0.0018(6) 0.0103(7)
P70 0.0280(3) 0.0293(3) 0.0205(2) 0.0073(2) 0.0075(2) 0.0149(2)
F71 0.0612(14) 0.0775(17) 0.0392(10) 0.0081(10) -0.0183(10) 0.0077(12)
F72 0.0489(11) 0.0337(9) 0.0573(11) 0.0219(9) 0.0009(9) 0.0017(8)
F73 0.100(2) 0.0787(17) 0.110(2) 0.0395(16) 0.0688(18) 0.0706(17)
F74 0.0536(11) 0.0660(13) 0.0697(13) 0.0493(11) 0.0312(10) 0.0369(11)
F75 0.0901(18) 0.0758(17) 0.0927(18) 0.0294(14) 0.0672(16) 0.0518(15)
F76 0.0489(11) 0.0642(14) 0.0435(10) 0.0246(10) -0.0118(9) -0.0168(10)
C80 0.0320(11) 0.0248(11) 0.0243(10) 0.0023(8) 0.0078(8) 0.0041(9)
Cl81 0.0412(3) 0.0334(3) 0.0339(3) -0.0051(2) 0.0184(3) -0.0068(3)
Cl82 0.0494(3) 0.0226(3) 0.0306(3) 0.0041(2) 0.0182(2) 0.0117(2)

loop_
_atom_type_symbol
_atom_type_description
_atom_type_scat_dispersion_real
_atom_type_scat_dispersion_imag
_atom_type_scat_source
C C 0.0033 0.0016 'International Tables Vol C Tables 4.2.6.8 and 6.1.1.4'
H H 0.0000 0.0000 'International Tables Vol C Tables 4.2.6.8 and 6.1.1.4'
N N 0.0061 0.0033 'International Tables Vol C Tables 4.2.6.8 and 6.1.1.4'
O O 0.0106 0.0060 'International Tables Vol C Tables 4.2.6.8 and 6.1.1.4'
P P 0.1023 0.0942 'International Tables Vol C Tables 4.2.6.8 and 6.1.1.4'
Cl Cl 0.1484 0.1585 'International Tables Vol C Tables 4.2.6.8 and 6.1.1.4'
Rh Rh -1.1178 0.9187 'International Tables Vol C Tables 4.2.6.8 and 6.1.1.4'
F F 0.0171 0.0103 'International Tables Vol C Tables 4.2.6.8 and 6.1.1.4'

loop_
_exptl_crystal_face_index_h
_exptl_crystal_face_index_k
_exptl_crystal_face_index_l
_exptl_crystal_face_perp_dist
0.00 0.00 -1.00 0.0700
0.00 0.00 1.00 0.0800
2.00 0.00 -1.00 0.1330
-2.00 0.00 1.00 0.1230
0.00 2.00 -3.00 0.1150
1.00 0.00 0.00 0.1100
-1.00 -1.00 2.00 0.0900
-2.00 1.00 -1.00 0.1370
1.00 -2.00 3.00 0.0800
-1.00 2.00 1.00 0.0800
1.00 -2.00 -1.00 0.0600

loop_
_geom_angle_atom_site_label_1
_geom_angle_atom_site_label_2
_geom_angle_atom_site_label_3
_geom_angle
N4 Rh1 N1 79.32(6)
N4 Rh1 O13 77.85(6)
N1 Rh1 O13 157.15(6)
N4 Rh1 Cl1 176.85(5)
N1 Rh1 Cl1 97.53(4)
O13 Rh1 Cl1 105.30(4)
N4 Rh1 P30 94.33(5)
N1 Rh1 P30 92.40(5)
O13 Rh1 P30 88.60(4)
Cl1 Rh1 P30 85.71(2)
N4 Rh1 P50 92.29(5)
N1 Rh1 P50 94.66(5)
O13 Rh1 P50 86.99(4)
Cl1 Rh1 P50 88.01(2)
P30 Rh1 P50 171.113(17)
C2 N1 N14 119.22(16)
C2 N1 Rh1 113.04(12)
N14 N1 Rh1 127.73(12)
N1 C2 C3 116.64(17)
N4 C3 C2 112.63(15)
N4 C3 C23 122.97(17)
C2 C3 C23 124.37(17)
C3 N4 N5 122.23(15)
C3 N4 Rh1 118.35(12)
N5 N4 Rh1 119.42(12)
C6 N5 N4 109.13(14)
O13 C6 N5 124.96(16)
O13 C6 C7 117.68(16)
N5 C6 C7 117.33(15)
C8 C7 C12 119.68(18)
C8 C7 C6 120.58(17)
C12 C7 C6 119.71(18)
C7 C8 C9 120.12(19)
C10 C9 C8 120.1(2)
C11 C10 C9 119.8(2)
C10 C11 C12 120.4(2)
C11 C12 C7 119.8(2)
C6 O13 Rh1 108.63(11)
N1 N14 C15 122.55(15)
O22 C15 N14 122.39(17)
O22 C15 C16 124.91(18)
N14 C15 C16 112.70(16)
C17 C16 C21 120.25(18)
C17 C16 C15 118.66(18)
C21 C16 C15 121.06(18)
C18 C17 C16 119.6(2)
C17 C18 C19 120.1(2)
C20 C19 C18 120.4(2)
C21 C20 C19 119.9(2)
C20 C21 C16 119.81(19)
C31 P30 C43 103.91(9)
C31 P30 C37 110.75(9)
C43 P30 C37 103.90(8)
C31 P30 Rh1 109.94(6)
C43 P30 Rh1 114.38(6)
C37 P30 Rh1 113.44(6)
C36 C31 C32 119.02(18)
C36 C31 P30 119.28(15)
C32 C31 P30 121.14(15)
C33 C32 C31 120.2(2)
C34 C33 C32 120.3(2)
C33 C34 C35 120.1(2)
C34 C35 C36 120.1(2)
C35 C36 C31 120.3(2)
C38 C37 C42 118.95(18)
C38 C37 P30 123.71(14)
C42 C37 P30 117.30(14)
C39 C38 C37 120.12(19)
C40 C39 C38 120.8(2)
C39 C40 C41 119.5(2)
C42 C41 C40 120.29(19)
C41 C42 C37 120.33(19)
C44 C43 C48 119.76(17)
C44 C43 P30 121.89(14)
C48 C43 P30 118.14(14)
C43 C44 C45 120.02(17)
C46 C45 C44 120.13(18)
C45 C46 C47 119.86(18)
C46 C47 C48 120.53(18)
C47 C48 C43 119.69(18)
C63 P50 C57 105.15(9)
C63 P50 C51 104.79(9)
C57 P50 C51 104.04(9)
C63 P50 Rh1 109.33(6)
C57 P50 Rh1 118.71(6)
C51 P50 Rh1 113.64(6)
C52 C51 C56 119.04(18)
C52 C51 P50 122.29(14)
C56 C51 P50 118.67(15)
C51 C52 C53 120.58(19)
C54 C53 C52 119.8(2)
C55 C54 C53 120.0(2)
C54 C55 C56 120.4(2)
C55 C56 C51 120.2(2)
C62 C57 C58 119.35(17)
C62 C57 P50 119.75(14)
C58 C57 P50 120.74(15)
C59 C58 C57 120.02(19)
C60 C59 C58 120.41(19)
C61 C60 C59 119.89(19)
C60 C61 C62 120.26(19)
C61 C62 C57 120.07(18)
C64 C63 C68 119.25(19)
C64 C63 P50 120.23(16)
C68 C63 P50 120.07(15)
C65 C64 C63 120.0(2)
C66 C65 C64 120.5(2)
C65 C66 C67 120.0(2)
C66 C67 C68 120.0(2)
C67 C68 C63 120.2(2)
F73 P70 F71 92.60(17)
F73 P70 F72 92.41(14)
F71 P70 F72 92.09(13)
F73 P70 F76 89.48(17)
F71 P70 F76 177.03(16)
F72 P70 F76 89.94(11)
F73 P70 F75 177.30(15)
F71 P70 F75 88.06(16)
F72 P70 F75 90.18(13)
F76 P70 F75 89.77(16)
F73 P70 F74 88.78(13)
F71 P70 F74 88.90(13)
F72 P70 F74 178.42(13)
F76 P70 F74 89.03(12)
F75 P70 F74 88.62(12)
Cl81 C80 Cl82 110.90(13)

loop_
_geom_bond_atom_site_label_1
_geom_bond_atom_site_label_2
_geom_bond_distance
Rh1 N4 1.9498(15)
Rh1 N1 2.0378(16)
Rh1 O13 2.0815(14)
Rh1 Cl1 2.3804(5)
Rh1 P30 2.3836(6)
Rh1 P50 2.4040(6)
N1 C2 1.314(2)
N1 N14 1.374(2)
C2 C3 1.450(3)
C3 N4 1.315(2)
C3 C23 1.492(2)
N4 N5 1.359(2)
N5 C6 1.332(2)
C6 O13 1.306(2)
C6 C7 1.477(3)
C7 C8 1.391(3)
C7 C12 1.399(3)
C8 C9 1.394(3)
C9 C10 1.391(3)
C10 C11 1.386(4)
C11 C12 1.392(3)
N14 C15 1.400(2)
C15 O22 1.218(2)
C15 C16 1.486(3)
C16 C17 1.395(3)
C16 C21 1.400(3)
C17 C18 1.391(3)
C18 C19 1.394(4)
C19 C20 1.391(3)
C20 C21 1.390(3)
P30 C31 1.8190(18)
P30 C43 1.8244(19)
P30 C37 1.8252(19)
C31 C36 1.400(3)
C31 C32 1.407(3)
C32 C33 1.394(3)
C33 C34 1.385(4)
C34 C35 1.392(4)
C35 C36 1.397(3)
C37 C38 1.399(3)
C37 C42 1.406(3)
C38 C39 1.391(3)
C39 C40 1.386(3)
C40 C41 1.394(3)
C41 C42 1.390(3)
C43 C44 1.395(3)
C43 C48 1.403(3)
C44 C45 1.399(3)
C45 C46 1.391(3)
C46 C47 1.391(3)
C47 C48 1.393(3)
P50 C63 1.8161(19)
P50 C57 1.8280(19)
P50 C51 1.835(2)
C51 C52 1.393(3)
C51 C56 1.405(3)
C52 C53 1.399(3)
C53 C54 1.392(3)
C54 C55 1.386(4)
C55 C56 1.393(3)
C57 C62 1.400(3)
C57 C58 1.406(3)
C58 C59 1.394(3)
C59 C60 1.392(3)
C60 C61 1.391(3)
C61 C62 1.400(3)
C63 C64 1.396(3)
C63 C68 1.403(3)
C64 C65 1.395(3)
C65 C66 1.383(4)
C66 C67 1.390(4)
C67 C68 1.396(3)
P70 F73 1.574(2)
P70 F71 1.583(2)
P70 F72 1.5893(19)
P70 F76 1.592(2)
P70 F75 1.596(2)
P70 F74 1.6182(19)
C80 Cl81 1.766(2)
C80 Cl82 1.767(3)
